data_4317773
loop_
_publ_author_name
'Kevin R. Flower'
'Victoria J. Howard'
'Shakil Naguthney'
'Robin G. Pritchard'
'John E. Warren'
'Alan T. McGown'

_publ_section_title
;
 The Synthesis and Characterization of Compounds of the Type
 Hg{1-C6H4-2-C(H)NC6H5-nRn}2
;
_journal_name_full 'Inorganic Chemistry'
_journal_page_first 1907
_journal_page_last 1912
_journal_paper_doi 10.1021/ic010881q
_journal_volume 41
_journal_year 2002
_chemical_compound_source 'synthesis as described'
_chemical_formula_moiety 'C28 H24 Hg1 N2'
_chemical_formula_structural 'C28 H24 HG1 N2'
_chemical_formula_sum 'C28 H24 Hg N2'
_chemical_formula_weight 589.08
_chemical_name_systematic
;
 ?
;
_space_group_IT_number 14
_symmetry_cell_setting monoclinic
_symmetry_Int_Tables_number 14
_symmetry_space_group_name_Hall '-P 2ybc'
_symmetry_space_group_name_H-M 'P 1 21/c 1'
_atom_sites_solution_hydrogens geom
_atom_sites_solution_primary direct
_atom_sites_solution_secondary difmap
_audit_conform_dict_location ftp://ftp.iucr.org/pub/cif_core.dic
_audit_conform_dict_name cif_core.dic
_audit_conform_dict_version 2.2
_audit_creation_date 2001-08-10T09:19:49-00:00
_audit_creation_method 'WinGX routine CIF_UPDATE'
_cell_angle_alpha 90
_cell_angle_beta 90.0990(10)
_cell_angle_gamma 90
_cell_formula_units_Z 2
_cell_length_a 12.8260(5)
_cell_length_b 14.0675(4)
_cell_length_c 6.1032(2)
_cell_measurement_reflns_used 4048
_cell_measurement_temperature 120(2)
_cell_measurement_theta_max 27.48
_cell_measurement_theta_min 2.91
_cell_measurement_wavelength 0.71073
_cell_volume 1101.20(6)
_computing_cell_refinement
;
 'DENZO (Otwinowski and Minor, 1997) and COLLECT (Hooft, 1998)'
;
_computing_data_collection
;
 'DENZO (Otwinowski and Minor, 1997) and COLLECT (Hooft, 1998)'
;
_computing_data_reduction
;
        'DENZO (Otwinowski and Minor, 1997) and COLLECT (Hooft, 1998)'
;
_computing_molecular_graphics 'Ortep-3 for Windows (Farrugia, 1997)'
_computing_publication_material 'WinGX publication routines (Farrugia, 1999)'
_computing_structure_refinement 'SHELXL-97 (Sheldrick, 1997)'
_computing_structure_solution 'SHELXS-97 (Sheldrick, 1990)'
_diffrn_ambient_temperature 120(2)
_diffrn_measured_fraction_theta_full 0.965
_diffrn_measured_fraction_theta_max 0.965
_diffrn_measurement_device_type 'Enraf Nonius KappaCCD area detector'
_diffrn_measurement_method 'Phi and Omega scans to fill Ewald sphere'
_diffrn_radiation_monochromator graphite
_diffrn_radiation_probe x-ray
_diffrn_radiation_type MoK\a
_diffrn_radiation_wavelength 0.71073
_diffrn_reflns_av_R_equivalents 0.0517
_diffrn_reflns_av_unetI/netI 0.047
_diffrn_reflns_limit_h_max 16
_diffrn_reflns_limit_h_min -16
_diffrn_reflns_limit_k_max 16
_diffrn_reflns_limit_k_min -16
_diffrn_reflns_limit_l_max 7
_diffrn_reflns_limit_l_min -7
_diffrn_reflns_number 6343
_diffrn_reflns_theta_full 27.5
_diffrn_reflns_theta_max 27.5
_diffrn_reflns_theta_min 3.18
_exptl_absorpt_coefficient_mu 7.006
_exptl_absorpt_correction_T_max 0.8173
_exptl_absorpt_correction_T_min 0.2277
_exptl_absorpt_correction_type none
_exptl_absorpt_process_details
;
 Using multiple and symmetry-related data measurements via the program
 SORTAV
  See R.H. Blessing, Acta Crysta (1995), A51, 33-38
;
_exptl_crystal_colour colourless
_exptl_crystal_density_diffrn 1.777
_exptl_crystal_density_method 'not measured'
_exptl_crystal_description prism
_exptl_crystal_F_000 572
_exptl_crystal_size_max 0.3
_exptl_crystal_size_mid 0.2
_exptl_crystal_size_min 0.03
_refine_diff_density_max 2.425
_refine_diff_density_min -1.215
_refine_diff_density_rms 0.165
_refine_ls_extinction_coef 0.0069(4)
_refine_ls_extinction_expression Fc^*^=kFc[1+0.001xFc^2^\l^3^/sin(2\q)]^-1/4^
_refine_ls_extinction_method SHELXL
_refine_ls_goodness_of_fit_ref 1.047
_refine_ls_hydrogen_treatment mixed
_refine_ls_matrix_type full
_refine_ls_number_parameters 191
_refine_ls_number_reflns 2428
_refine_ls_number_restraints 0
_refine_ls_restrained_S_all 1.047
_refine_ls_R_factor_all 0.0425
_refine_ls_R_factor_gt 0.0285
_refine_ls_shift/su_max 0
_refine_ls_shift/su_mean 0
_refine_ls_structure_factor_coef Fsqd
_refine_ls_weighting_details 'calc w=1/[\s^2^(Fo^2^)+(0.0381P)^2^+0.0000P] where P=(Fo^2^+2Fc^2^)/3'
_refine_ls_weighting_scheme calc
_refine_ls_wR_factor_gt 0.068
_refine_ls_wR_factor_ref 0.0745
_reflns_number_gt 1773
_reflns_number_total 2428
_reflns_threshold_expression >2sigma(I)
_cod_data_source_file ic010881q_2.cif
_cod_data_source_block new
_cod_original_sg_symbol_H-M 'P 21/c'
_cod_database_code 4317773

loop_
_symmetry_equiv_pos_as_xyz
'x, y, z'
'-x, y+1/2, -z+1/2'
'-x, -y, -z'
'x, -y-1/2, z-1/2'

loop_
_atom_site_label
_atom_site_type_symbol
_atom_site_fract_x
_atom_site_fract_y
_atom_site_fract_z
_atom_site_U_iso_or_equiv
_atom_site_adp_type
_atom_site_occupancy
_atom_site_calc_flag
_atom_site_refinement_flags
_atom_site_disorder_assembly
_atom_site_disorder_group
Hg1 Hg 0.5 0.5 0.5 0.01623(5) Uani 1 d S . .
N1 N 0.3330(2) 0.60882(16) 0.3190(4) 0.0210(6) Uani 1 d . . .
C1 C 0.5543(2) 0.57381(18) 0.2274(5) 0.0158(7) Uani 1 d . . .
C2 C 0.6586(3) 0.5705(2) 0.1666(5) 0.0228(7) Uani 1 d . . .
C3 C 0.6956(3) 0.6157(2) -0.0223(5) 0.0251(8) Uani 1 d . . .
C4 C 0.6273(3) 0.6634(2) -0.1557(5) 0.0232(8) Uani 1 d . . .
C5 C 0.5223(3) 0.6678(2) -0.1026(5) 0.0234(8) Uani 1 d . . .
C6 C 0.4859(2) 0.6239(2) 0.0896(5) 0.0168(7) Uani 1 d . . .
C7 C 0.3742(3) 0.6333(2) 0.1369(5) 0.0199(7) Uani 1 d . . .
C8 C 0.2243(2) 0.6172(2) 0.3497(5) 0.0194(7) Uani 1 d . . .
C9 C 0.1498(3) 0.5942(2) 0.1892(5) 0.0248(8) Uani 1 d . . .
C10 C 0.0446(3) 0.6010(2) 0.2343(5) 0.0253(8) Uani 1 d . . .
C11 C 0.0086(2) 0.6318(2) 0.4375(6) 0.0227(8) Uani 1 d . . .
C12 C 0.0835(3) 0.6542(2) 0.5967(5) 0.0258(9) Uani 1 d . . .
C13 C 0.1882(3) 0.6461(2) 0.5542(5) 0.0229(8) Uani 1 d . . .
C14 C -0.1058(3) 0.6405(3) 0.4869(7) 0.0334(10) Uani 1 d . . .
H2 H 0.707(3) 0.529(3) 0.263(6) 0.033(9) Uiso 1 d . . .
H3 H 0.774(3) 0.608(2) -0.068(5) 0.034(9) Uiso 1 d . . .
H4 H 0.653(2) 0.689(2) -0.279(5) 0.020(8) Uiso 1 d . . .
H5 H 0.471(2) 0.700(2) -0.196(5) 0.022(8) Uiso 1 d . . .
H7 H 0.334(2) 0.6629(19) 0.020(5) 0.012(8) Uiso 1 d . . .
H9 H 0.171(2) 0.5744(18) 0.056(4) 0.009(7) Uiso 1 d . . .
H10 H -0.007(3) 0.585(2) 0.121(7) 0.045(10) Uiso 1 d . . .
H12 H 0.058(3) 0.674(2) 0.734(5) 0.033(9) Uiso 1 d . . .
H13 H 0.241(3) 0.658(2) 0.659(5) 0.032(9) Uiso 1 d . . .
H14A H -0.132(3) 0.584(2) 0.527(6) 0.039(10) Uiso 1 d . . .
H14B H -0.115(3) 0.685(3) 0.598(6) 0.058(12) Uiso 1 d . . .
H14C H -0.155(3) 0.659(2) 0.357(6) 0.035(11) Uiso 1 d . . .

loop_
_atom_site_aniso_label
_atom_site_aniso_U_11
_atom_site_aniso_U_22
_atom_site_aniso_U_33
_atom_site_aniso_U_23
_atom_site_aniso_U_13
_atom_site_aniso_U_12
Hg1 0.02308(10) 0.01536(10) 0.01024(9) 0.00214(6) 0.00028(6) 0.00038(6)
N1 0.0240(14) 0.0213(12) 0.0178(13) 0.0015(11) -0.0006(11) 0.0013(11)
C1 0.0233(16) 0.0101(13) 0.0140(14) -0.0029(11) 0.0034(12) -0.0024(12)
C2 0.0312(18) 0.0201(15) 0.0171(15) -0.0005(13) 0.0008(14) 0.0014(14)
C3 0.0329(19) 0.0203(16) 0.0222(17) -0.0049(14) 0.0068(15) -0.0034(15)
C4 0.033(2) 0.0234(16) 0.0132(16) -0.0011(13) 0.0063(14) -0.0032(14)
C5 0.038(2) 0.0202(16) 0.0117(15) 0.0007(13) -0.0039(14) 0.0019(15)
C6 0.0265(17) 0.0122(15) 0.0117(14) -0.0027(13) -0.0006(12) 0.0017(13)
C7 0.0287(18) 0.0143(15) 0.0166(15) 0.0025(13) -0.0039(13) -0.0012(14)
C8 0.0264(17) 0.0156(14) 0.0163(15) 0.0032(13) -0.0024(13) 0.0002(13)
C9 0.036(2) 0.0206(15) 0.0174(16) -0.0008(13) -0.0014(14) 0.0048(14)
C10 0.0282(19) 0.0231(15) 0.0247(17) 0.0036(14) -0.0038(14) -0.0005(14)
C11 0.0254(19) 0.0186(18) 0.0241(15) 0.0040(14) 0.0030(14) -0.0009(13)
C12 0.033(2) 0.0238(17) 0.0209(17) 0.0029(14) 0.0033(15) -0.0016(15)
C13 0.0290(19) 0.0224(16) 0.0174(16) 0.0018(14) -0.0034(14) -0.0009(14)
C14 0.025(2) 0.033(2) 0.042(2) 0.0060(19) 0.0046(18) 0.0012(17)

loop_
_atom_type_symbol
_atom_type_description
_atom_type_scat_dispersion_real
_atom_type_scat_dispersion_imag
_atom_type_scat_source
C C 0.0033 0.0016 'International Tables Vol C Tables 4.2.6.8 and 6.1.1.4'
H H 0 0 'International Tables Vol C Tables 4.2.6.8 and 6.1.1.4'
N N 0.0061 0.0033 'International Tables Vol C Tables 4.2.6.8 and 6.1.1.4'
Hg Hg -2.3894 9.2266 'International Tables Vol C Tables 4.2.6.8 and 6.1.1.4'

loop_
_geom_angle_atom_site_label_1
_geom_angle_atom_site_label_2
_geom_angle_atom_site_label_3
_geom_angle
_geom_angle_site_symmetry_1
_geom_angle_site_symmetry_3
_geom_angle_publ_flag
C1 Hg1 C1 180.00(12) 3_666 . ?
C7 N1 C8 120.1(3) . . ?
C2 C1 C6 117.3(3) . . ?
C2 C1 Hg1 121.3(2) . . ?
C6 C1 Hg1 121.3(2) . . ?
C1 C2 C3 122.1(3) . . ?
C4 C3 C2 119.7(3) . . ?
C3 C4 C5 120.2(3) . . ?
C4 C5 C6 120.0(3) . . ?
C1 C6 C5 120.8(3) . . ?
C1 C6 C7 122.4(3) . . ?
C5 C6 C7 116.8(3) . . ?
N1 C7 C6 123.5(3) . . ?
C13 C8 C9 117.7(3) . . ?
C13 C8 N1 118.2(3) . . ?
C9 C8 N1 124.0(3) . . ?
C10 C9 C8 120.6(3) . . ?
C9 C10 C11 121.6(3) . . ?
C10 C11 C12 117.4(3) . . ?
C10 C11 C14 121.9(3) . . ?
C12 C11 C14 120.7(3) . . ?
C13 C12 C11 121.4(3) . . ?
C12 C13 C8 121.3(3) . . ?

loop_
_geom_bond_atom_site_label_1
_geom_bond_atom_site_label_2
_geom_bond_distance
_geom_bond_site_symmetry_2
_geom_bond_publ_flag
Hg1 C1 2.082(3) 3_666 ?
Hg1 C1 2.082(3) . ?
N1 C7 1.278(4) . ?
N1 C8 1.412(4) . ?
C1 C2 1.389(4) . ?
C1 C6 1.404(4) . ?
C2 C3 1.400(4) . ?
C3 C4 1.371(5) . ?
C4 C5 1.387(5) . ?
C5 C6 1.406(5) . ?
C6 C7 1.468(5) . ?
C8 C13 1.393(4) . ?
C8 C9 1.406(4) . ?
C9 C10 1.380(5) . ?
C10 C11 1.393(5) . ?
C11 C12 1.401(5) . ?
C11 C14 1.504(5) . ?
C12 C13 1.373(5) . ?

loop_
_geom_torsion_atom_site_label_1
_geom_torsion_atom_site_label_2
_geom_torsion_atom_site_label_3
_geom_torsion_atom_site_label_4
_geom_torsion
_geom_torsion_site_symmetry_1
_geom_torsion_site_symmetry_2
_geom_torsion_site_symmetry_3
_geom_torsion_site_symmetry_4
_geom_torsion_publ_flag
C1 Hg1 C1 C2 -11E1(10) 3_666 . . . ?
C1 Hg1 C1 C6 7E1(10) 3_666 . . . ?
C6 C1 C2 C3 0.7(4) . . . . ?
Hg1 C1 C2 C3 176.7(2) . . . . ?
C1 C2 C3 C4 -1.3(4) . . . . ?
C2 C3 C4 C5 0.6(5) . . . . ?
C3 C4 C5 C6 0.6(5) . . . . ?
C2 C1 C6 C5 0.6(4) . . . . ?
Hg1 C1 C6 C5 -175.4(2) . . . . ?
C2 C1 C6 C7 -179.5(3) . . . . ?
Hg1 C1 C6 C7 4.5(4) . . . . ?
C4 C5 C6 C1 -1.3(5) . . . . ?
C4 C5 C6 C7 178.8(3) . . . . ?
C8 N1 C7 C6 -178.0(3) . . . . ?
C1 C6 C7 N1 10.2(5) . . . . ?
C5 C6 C7 N1 -169.9(3) . . . . ?
C7 N1 C8 C13 -142.1(3) . . . . ?
C7 N1 C8 C9 40.7(4) . . . . ?
C13 C8 C9 C10 0.5(4) . . . . ?
N1 C8 C9 C10 177.6(3) . . . . ?
C8 C9 C10 C11 0.9(5) . . . . ?
C9 C10 C11 C12 -1.1(5) . . . . ?
C9 C10 C11 C14 179.2(3) . . . . ?
C10 C11 C12 C13 -0.1(5) . . . . ?
C14 C11 C12 C13 179.7(3) . . . . ?
C11 C12 C13 C8 1.4(5) . . . . ?
C9 C8 C13 C12 -1.6(4) . . . . ?
N1 C8 C13 C12 -178.9(3) . . . . ?
